data_7235095
loop_
_publ_author_name
'Tumanova, Natalia'
'Tumanov, Nikolay'
'Fischer, Franziska'
'Morelle, Fabrice'
'Ban, Voraksmy'
'Robeyns, Koen'
'Filinchuk, Yaroslav'
'Wouters, Johan'
'Emmerling, Franziska'
'Leyssens, Tom'

_publ_section_title
;
 Exploring polymorphism and stoichiometric diversity in naproxen/proline
 cocrystals
;
_journal_issue 45
_journal_name_full CrystEngComm
_journal_page_first 7308
_journal_paper_doi 10.1039/C8CE01338A
_journal_volume 20
_journal_year 2018
_chemical_absolute_configuration rm
_chemical_formula_moiety '2(C14 H14 O3), 2(C5 H9 N O2)'
_chemical_formula_sum 'C38 H46 N2 O10'
_chemical_formula_weight 690.77
_chemical_name_common 'S-naproxen DL-proline 1:1 cocrystal'
_chemical_name_systematic
;
bis((2S)-2-(6-methoxynaphthalen-2-yl)propanoic acid) 
2R)-pyrrolidin-1-ium-2-carboxylate
2S)-pyrrolidin-1-ium-2-carboxylate
;
_space_group_crystal_system monoclinic
_space_group_IT_number 4
_space_group_name_Hall 'P 2yb'
_space_group_name_H-M_alt 'P 1 21 1'
_symmetry_space_group_name_Hall 'P 2yb'
_symmetry_space_group_name_H-M 'P 1 21 1'
_atom_sites_solution_hydrogens geom
_atom_sites_solution_primary dual
_atom_sites_solution_secondary dual
_audit_creation_method SHELXL-2018/1
_audit_update_record
;
2018-08-08 deposited with the CCDC.
2018-10-15 downloaded from the CCDC.
;
_cell_angle_alpha 90
_cell_angle_beta 91.9839(19)
_cell_angle_gamma 90
_cell_formula_units_Z 2
_cell_length_a 8.84337(19)
_cell_length_b 5.83510(15)
_cell_length_c 33.6766(7)
_cell_measurement_reflns_used 4502
_cell_measurement_temperature 295(2)
_cell_measurement_theta_max 67.0620
_cell_measurement_theta_min 4.0000
_cell_volume 1736.74(7)
_computing_cell_refinement 'CrysAlisPro 1.171.39.46 (Rigaku OD, 2018)'
_computing_data_collection 'CrysAlisPro 1.171.38.46 (Rigaku OD, 2015)'
_computing_data_reduction 'CrysAlisPro 1.171.39.46 (Rigaku OD, 2018)'
_computing_structure_refinement 'SHELXL-2018/1 (Sheldrick, 2018)'
_computing_structure_solution 'SHELXT (Sheldrick, 2015)'
_diffrn_ambient_temperature 295(2)
_diffrn_detector_area_resol_mean 5.1856
_diffrn_measured_fraction_theta_full 0.992
_diffrn_measured_fraction_theta_max 0.992
_diffrn_measurement_device_type
;
Oxford Diffraction Xcalibur, Ruby, Gemini ultra
;
_diffrn_measurement_method '\w scans'
_diffrn_radiation_monochromator 'multilayer mirror'
_diffrn_radiation_type CuK\a
_diffrn_radiation_wavelength 1.54184
_diffrn_reflns_av_R_equivalents 0.0396
_diffrn_reflns_av_unetI/netI 0.0409
_diffrn_reflns_Laue_measured_fraction_full 0.992
_diffrn_reflns_Laue_measured_fraction_max 0.992
_diffrn_reflns_limit_h_max 10
_diffrn_reflns_limit_h_min -10
_diffrn_reflns_limit_k_max 6
_diffrn_reflns_limit_k_min -4
_diffrn_reflns_limit_l_max 40
_diffrn_reflns_limit_l_min -40
_diffrn_reflns_number 10460
_diffrn_reflns_point_group_measured_fraction_full 0.785
_diffrn_reflns_point_group_measured_fraction_max 0.785
_diffrn_reflns_theta_full 67.145
_diffrn_reflns_theta_max 67.145
_diffrn_reflns_theta_min 2.626
_diffrn_source 'fine-focus sealed tube'
_exptl_absorpt_coefficient_mu 0.787
_exptl_absorpt_correction_T_max 0.991
_exptl_absorpt_correction_T_min 0.919
_exptl_absorpt_correction_type analytical
_exptl_absorpt_process_details
;
CrysAlisPro 1.171.39.46 (Rigaku Oxford Diffraction, 2018)
Analytical numeric absorption correction using a multifaceted crystal
model based on expressions derived by R.C. Clark & J.S. Reid.
(Clark, R. C. & Reid, J. S. (1995). Acta Cryst. A51, 887-897)
Empirical absorption correction using spherical harmonics,
 implemented in SCALE3 ABSPACK scaling algorithm.
;
_exptl_crystal_colour colourless
_exptl_crystal_density_diffrn 1.321
_exptl_crystal_description plate
_exptl_crystal_F_000 736
_exptl_crystal_size_max 0.170
_exptl_crystal_size_mid 0.073
_exptl_crystal_size_min 0.011
_refine_diff_density_max 0.222
_refine_diff_density_min -0.202
_refine_diff_density_rms 0.036
_refine_ls_extinction_method none
_refine_ls_goodness_of_fit_ref 1.035
_refine_ls_hydrogen_treatment constr
_refine_ls_matrix_type full
_refine_ls_number_parameters 457
_refine_ls_number_reflns 4868
_refine_ls_number_restraints 1
_refine_ls_restrained_S_all 1.035
_refine_ls_R_factor_all 0.0520
_refine_ls_R_factor_gt 0.0474
_refine_ls_shift/su_max 0.000
_refine_ls_shift/su_mean 0.000
_refine_ls_structure_factor_coef Fsqd
_refine_ls_weighting_details 'w=1/[\s^2^(Fo^2^)+(0.0780P)^2^+0.2562P] where P=(Fo^2^+2Fc^2^)/3'
_refine_ls_weighting_scheme calc
_refine_ls_wR_factor_gt 0.1270
_refine_ls_wR_factor_ref 0.1336
_reflns_Friedel_coverage 0.428
_reflns_Friedel_fraction_full 0.527
_reflns_Friedel_fraction_max 0.527
_reflns_number_gt 4427
_reflns_number_total 4868
_reflns_threshold_expression 'I > 2\s(I)'
_cod_data_source_file c8ce01338a2.cif
_cod_data_source_block nt0023_SprxDLpro_MeOH_b6
_cod_database_code 7235095
_shelx_shelxl_version_number 2018/1
_shelx_space_group_comment
;
The symmetry employed for this shelxl refinement is uniquely defined
by the following loop, which should always be used as a source of
symmetry information in preference to the above space-group names.
They are only intended as comments.
;
_shelx_estimated_absorpt_t_min 0.878
_shelx_estimated_absorpt_t_max 0.991

loop_
_space_group_symop_operation_xyz
'x, y, z'
'-x, y+1/2, -z'

loop_
_atom_site_label
_atom_site_type_symbol
_atom_site_fract_x
_atom_site_fract_y
_atom_site_fract_z
_atom_site_U_iso_or_equiv
_atom_site_adp_type
_atom_site_occupancy
_atom_site_site_symmetry_order
_atom_site_calc_flag
_atom_site_refinement_flags_posn
_atom_site_refinement_flags_adp
O9 O 0.7029(2) 0.2078(5) 0.25418(8) 0.0637(7) Uani 1 1 d . .
O10 O 0.8526(2) 0.4988(5) 0.27331(8) 0.0639(7) Uani 1 1 d . .
N2 N 0.4463(2) 0.4296(5) 0.26397(7) 0.0441(6) Uani 1 1 d . .
H2A H 0.375123 0.516464 0.252223 0.053 Uiso 1 1 calc R U
H2B H 0.462495 0.308747 0.248571 0.053 Uiso 1 1 calc R U
C34 C 0.7261(3) 0.4075(7) 0.26533(9) 0.0473(8) Uani 1 1 d . .
C35 C 0.5891(3) 0.5638(6) 0.27037(10) 0.0482(8) Uani 1 1 d . .
H35 H 0.591738 0.691307 0.251472 0.058 Uiso 1 1 calc R U
C36 C 0.5762(5) 0.6555(8) 0.31270(13) 0.0736(12) Uani 1 1 d . .
H36A H 0.675394 0.670010 0.325687 0.088 Uiso 1 1 calc R U
H36B H 0.526963 0.804069 0.312545 0.088 Uiso 1 1 calc R U
C37 C 0.4839(5) 0.4831(14) 0.33305(12) 0.100(2) Uani 1 1 d . .
H37A H 0.549197 0.380995 0.348576 0.120 Uiso 1 1 calc R U
H37B H 0.416249 0.558856 0.350926 0.120 Uiso 1 1 calc R U
C38 C 0.3974(4) 0.3538(8) 0.30375(11) 0.0672(11) Uani 1 1 d . .
H38A H 0.290140 0.382094 0.306368 0.081 Uiso 1 1 calc R U
H38B H 0.415991 0.191065 0.307229 0.081 Uiso 1 1 calc R U
O1 O 0.2868(3) 0.6534(8) 0.14840(10) 0.0972(13) Uani 1 1 d . .
O2 O 0.5025(2) 0.7613(6) 0.17642(8) 0.0732(9) Uani 1 1 d . .
H2O H 0.446419 0.835792 0.190385 0.088 Uiso 1 1 calc R U
O3 O 0.1006(3) 0.2023(7) -0.08206(7) 0.0760(9) Uani 1 1 d . .
C1 C 0.4211(3) 0.6444(6) 0.15015(9) 0.0479(8) Uani 1 1 d . .
C2 C 0.5180(4) 0.5118(8) 0.12229(10) 0.0588(10) Uani 1 1 d . .
H2 H 0.590212 0.620356 0.111377 0.071 Uiso 1 1 calc R U
C3 C 0.6096(7) 0.3350(12) 0.14621(16) 0.118(3) Uani 1 1 d . .
H3A H 0.672253 0.411679 0.165900 0.176 Uiso 1 1 calc R U
H3B H 0.672105 0.249876 0.128737 0.176 Uiso 1 1 calc R U
H3C H 0.542014 0.232245 0.159051 0.176 Uiso 1 1 calc R U
C4 C 0.4255(4) 0.4139(7) 0.08745(9) 0.0508(8) Uani 1 1 d . .
C5 C 0.4211(3) 0.5274(7) 0.05191(10) 0.0484(8) Uani 1 1 d . .
H5 H 0.474512 0.663901 0.049695 0.058 Uiso 1 1 calc R U
C6 C 0.3376(3) 0.4431(6) 0.01840(9) 0.0450(7) Uani 1 1 d . .
C7 C 0.3340(4) 0.5592(7) -0.01853(10) 0.0535(8) Uani 1 1 d . .
H7 H 0.386300 0.696392 -0.021070 0.064 Uiso 1 1 calc R U
C8 C 0.2547(4) 0.4717(8) -0.05024(11) 0.0596(10) Uani 1 1 d . .
H8 H 0.254650 0.549064 -0.074387 0.071 Uiso 1 1 calc R U
C9 C 0.1735(4) 0.2682(7) -0.04732(10) 0.0531(9) Uani 1 1 d . .
C10 C 0.0011(5) 0.0131(9) -0.08078(13) 0.0747(12) Uani 1 1 d . .
H10A H -0.047649 -0.007930 -0.106437 0.112 Uiso 1 1 calc R U
H10B H -0.073944 0.041162 -0.061432 0.112 Uiso 1 1 calc R U
H10C H 0.057280 -0.122303 -0.073609 0.112 Uiso 1 1 calc R U
C11 C 0.1726(4) 0.1496(7) -0.01220(9) 0.0504(8) Uani 1 1 d . .
H11 H 0.117652 0.014431 -0.010329 0.060 Uiso 1 1 calc R U
C12 C 0.2569(3) 0.2359(6) 0.02142(9) 0.0454(7) Uani 1 1 d . .
C13 C 0.2634(4) 0.1203(7) 0.05852(10) 0.0560(9) Uani 1 1 d . .
H13 H 0.211340 -0.017023 0.061256 0.067 Uiso 1 1 calc R U
C14 C 0.3445(4) 0.2071(8) 0.09016(10) 0.0579(9) Uani 1 1 d . .
H14 H 0.346386 0.127869 0.114133 0.069 Uiso 1 1 calc R U
O7 O 0.3475(2) -0.0087(5) 0.22693(8) 0.0646(8) Uani 1 1 d . .
O8 O 0.1989(2) -0.2979(5) 0.24522(8) 0.0632(7) Uani 1 1 d . .
N1 N -0.0575(3) -0.0671(5) 0.23393(8) 0.0475(6) Uani 1 1 d . .
H1A H -0.127497 0.018590 0.245153 0.057 Uiso 1 1 calc R U
H1B H -0.041576 -0.191563 0.248760 0.057 Uiso 1 1 calc R U
C29 C 0.2220(3) -0.0975(7) 0.23472(9) 0.0482(8) Uani 1 1 d . .
C30 C 0.0863(3) 0.0657(6) 0.23043(10) 0.0462(8) Uani 1 1 d . .
H30 H 0.093217 0.184473 0.250985 0.055 Uiso 1 1 calc R U
C31 C 0.0687(5) 0.1739(9) 0.19013(13) 0.0751(12) Uani 1 1 d . .
H31A H 0.014666 0.318191 0.191675 0.090 Uiso 1 1 calc R U
H31B H 0.166740 0.202103 0.179054 0.090 Uiso 1 1 calc R U
C32 C -0.0170(5) 0.0103(13) 0.16604(13) 0.0961(19) Uani 1 1 d . .
H32A H 0.051361 -0.085674 0.151446 0.115 Uiso 1 1 calc R U
H32B H -0.082852 0.090433 0.147064 0.115 Uiso 1 1 calc R U
C33 C -0.1083(4) -0.1330(8) 0.19260(13) 0.0743(12) Uani 1 1 d . .
H33A H -0.090043 -0.294564 0.187956 0.089 Uiso 1 1 calc R U
H33B H -0.215382 -0.102290 0.188234 0.089 Uiso 1 1 calc R U
O4 O 0.0059(2) 0.2295(6) 0.32244(7) 0.0637(7) Uani 1 1 d . .
H4 H -0.050161 0.301751 0.307106 0.076 Uiso 1 1 calc R U
O5 O -0.1984(3) 0.2061(9) 0.35749(10) 0.1099(15) Uani 1 1 d . .
O6 O 0.3969(3) 0.2472(6) 0.58449(7) 0.0667(8) Uani 1 1 d . .
C15 C -0.0730(4) 0.1447(8) 0.35112(9) 0.0565(9) Uani 1 1 d . .
C16 C 0.0087(4) -0.0412(7) 0.37518(10) 0.0588(9) Uani 1 1 d . .
H16 H -0.067593 -0.150168 0.383952 0.071 Uiso 1 1 calc R U
C17 C 0.1206(6) -0.1733(9) 0.35016(13) 0.0837(14) Uani 1 1 d . .
H17A H 0.192641 -0.068534 0.339599 0.125 Uiso 1 1 calc R U
H17B H 0.066761 -0.249259 0.328706 0.125 Uiso 1 1 calc R U
H17C H 0.172696 -0.284996 0.366489 0.125 Uiso 1 1 calc R U
C18 C 0.0883(3) 0.0585(6) 0.41217(9) 0.0467(8) Uani 1 1 d . .
C19 C 0.1740(4) 0.2613(7) 0.41082(10) 0.0564(9) Uani 1 1 d . .
H19 H 0.177732 0.341277 0.386982 0.068 Uiso 1 1 calc R U
C20 C 0.2516(4) 0.3440(7) 0.44331(10) 0.0541(9) Uani 1 1 d . .
H20 H 0.305758 0.479875 0.441332 0.065 Uiso 1 1 calc R U
C21 C 0.2513(3) 0.2268(6) 0.48002(9) 0.0439(7) Uani 1 1 d . .
C22 C 0.3326(3) 0.3064(7) 0.51443(9) 0.0487(8) Uani 1 1 d . .
H22 H 0.390437 0.439169 0.513258 0.058 Uiso 1 1 calc R U
C23 C 0.3257(3) 0.1871(7) 0.54933(9) 0.0503(8) Uani 1 1 d . .
C24 C 0.4850(5) 0.4497(9) 0.58499(11) 0.0687(11) Uani 1 1 d . .
H24A H 0.564217 0.435350 0.566355 0.103 Uiso 1 1 calc R U
H24B H 0.528685 0.473057 0.611169 0.103 Uiso 1 1 calc R U
H24C H 0.421932 0.578010 0.577773 0.103 Uiso 1 1 calc R U
C25 C 0.2407(4) -0.0166(7) 0.55121(10) 0.0530(9) Uani 1 1 d . .
H25 H 0.236865 -0.095937 0.575107 0.064 Uiso 1 1 calc R U
C26 C 0.1647(4) -0.0981(7) 0.51870(9) 0.0505(8) Uani 1 1 d . .
H26 H 0.110280 -0.233925 0.520417 0.061 Uiso 1 1 calc R U
C27 C 0.1669(3) 0.0211(6) 0.48190(9) 0.0419(7) Uani 1 1 d . .
C28 C 0.0854(3) -0.0578(6) 0.44761(9) 0.0453(7) Uani 1 1 d . .
H28 H 0.028612 -0.191523 0.449129 0.054 Uiso 1 1 calc R U

loop_
_atom_site_aniso_label
_atom_site_aniso_U_11
_atom_site_aniso_U_22
_atom_site_aniso_U_33
_atom_site_aniso_U_23
_atom_site_aniso_U_13
_atom_site_aniso_U_12
O9 0.0406(11) 0.0625(18) 0.0879(17) -0.0133(15) 0.0008(11) 0.0135(12)
O10 0.0344(10) 0.0680(18) 0.0886(17) 0.0292(14) -0.0080(10) -0.0042(11)
N2 0.0337(11) 0.0490(16) 0.0494(12) -0.0045(13) -0.0007(9) 0.0088(12)
C34 0.0318(14) 0.056(2) 0.0540(15) 0.0140(17) -0.0009(12) 0.0072(15)
C35 0.0336(14) 0.046(2) 0.0642(18) 0.0039(16) -0.0045(13) 0.0031(14)
C36 0.068(2) 0.064(3) 0.088(3) -0.033(2) -0.009(2) 0.007(2)
C37 0.071(2) 0.175(7) 0.055(2) -0.024(3) 0.0074(18) -0.031(4)
C38 0.073(2) 0.066(3) 0.064(2) 0.000(2) 0.0154(18) -0.005(2)
O1 0.0459(13) 0.141(4) 0.105(2) -0.063(2) 0.0012(13) 0.0034(17)
O2 0.0405(11) 0.102(2) 0.0773(16) -0.0434(17) 0.0040(11) -0.0008(14)
O3 0.0643(14) 0.105(3) 0.0578(13) 0.0067(16) -0.0093(11) -0.0223(17)
C1 0.0413(15) 0.051(2) 0.0516(15) -0.0033(16) 0.0015(12) -0.0005(15)
C2 0.0478(16) 0.077(3) 0.0519(17) -0.0197(18) 0.0040(14) 0.0108(18)
C3 0.125(4) 0.124(5) 0.100(3) -0.054(4) -0.045(3) 0.077(4)
C4 0.0489(16) 0.054(2) 0.0497(16) -0.0077(17) 0.0066(13) 0.0083(17)
C5 0.0460(15) 0.0417(19) 0.0579(18) -0.0044(16) 0.0077(13) 0.0004(14)
C6 0.0418(14) 0.0418(19) 0.0518(16) 0.0017(15) 0.0063(12) 0.0033(14)
C7 0.0498(17) 0.049(2) 0.0622(19) 0.0122(18) 0.0051(15) -0.0053(16)
C8 0.0506(17) 0.069(3) 0.0589(19) 0.0205(19) 0.0003(14) -0.0050(18)
C9 0.0427(15) 0.063(3) 0.0533(17) 0.0015(18) 0.0002(13) -0.0023(16)
C10 0.063(2) 0.082(3) 0.078(2) -0.008(2) -0.0117(19) -0.013(2)
C11 0.0492(16) 0.047(2) 0.0553(17) -0.0007(16) 0.0064(13) -0.0069(16)
C12 0.0481(16) 0.0393(19) 0.0492(15) -0.0004(15) 0.0088(12) 0.0005(15)
C13 0.067(2) 0.042(2) 0.0590(18) 0.0053(17) 0.0118(16) -0.0043(17)
C14 0.068(2) 0.057(2) 0.0486(16) 0.0046(18) 0.0065(15) 0.0049(19)
O7 0.0343(10) 0.0716(18) 0.0885(16) -0.0394(15) 0.0088(10) -0.0032(11)
O8 0.0418(11) 0.0650(19) 0.0824(16) 0.0069(15) -0.0018(11) 0.0146(12)
N1 0.0326(11) 0.0492(17) 0.0605(14) 0.0050(14) 0.0024(10) 0.0073(12)
C29 0.0314(14) 0.062(2) 0.0512(15) -0.0190(17) -0.0023(11) 0.0056(15)
C30 0.0327(13) 0.050(2) 0.0559(16) -0.0091(16) 0.0014(12) 0.0011(14)
C31 0.072(2) 0.071(3) 0.082(3) 0.025(2) 0.007(2) 0.000(2)
C32 0.079(3) 0.153(6) 0.055(2) 0.003(3) -0.0101(19) 0.002(4)
C33 0.069(2) 0.062(3) 0.090(3) -0.006(2) -0.033(2) -0.001(2)
O4 0.0452(12) 0.0776(19) 0.0683(14) 0.0213(14) 0.0007(10) 0.0116(12)
O5 0.0752(19) 0.171(4) 0.0852(19) 0.028(2) 0.0260(15) 0.049(2)
O6 0.0741(15) 0.074(2) 0.0514(12) 0.0059(13) -0.0128(11) -0.0145(15)
C15 0.0527(18) 0.070(3) 0.0466(15) -0.0037(18) -0.0021(14) 0.0035(18)
C16 0.068(2) 0.055(2) 0.0531(17) 0.0086(18) -0.0091(15) -0.0133(19)
C17 0.122(4) 0.058(3) 0.070(2) -0.012(2) -0.014(2) 0.028(3)
C18 0.0486(16) 0.045(2) 0.0465(16) 0.0042(15) -0.0022(13) 0.0002(15)
C19 0.071(2) 0.051(2) 0.0466(16) 0.0138(17) -0.0038(15) -0.0059(18)
C20 0.066(2) 0.041(2) 0.0552(17) 0.0111(16) -0.0034(15) -0.0089(16)
C21 0.0456(15) 0.0384(19) 0.0475(15) 0.0062(14) 0.0011(12) 0.0029(14)
C22 0.0498(17) 0.044(2) 0.0526(17) 0.0047(16) -0.0004(13) -0.0034(15)
C23 0.0475(15) 0.057(2) 0.0461(15) 0.0041(16) -0.0039(12) 0.0031(16)
C24 0.072(2) 0.069(3) 0.064(2) -0.002(2) -0.0128(18) -0.011(2)
C25 0.0545(17) 0.056(2) 0.0480(16) 0.0138(16) 0.0000(13) -0.0026(16)
C26 0.0493(16) 0.046(2) 0.0562(17) 0.0129(17) 0.0048(14) -0.0052(15)
C27 0.0402(14) 0.0405(18) 0.0450(15) 0.0059(14) 0.0038(11) 0.0017(13)
C28 0.0425(15) 0.0396(18) 0.0540(16) 0.0052(15) 0.0023(12) -0.0024(14)

loop_
_atom_type_symbol
_atom_type_description
_atom_type_scat_dispersion_real
_atom_type_scat_dispersion_imag
_atom_type_scat_source
C C 0.0181 0.0091 'International Tables Vol C Tables 4.2.6.8 and 6.1.1.4'
H H 0.0000 0.0000 'International Tables Vol C Tables 4.2.6.8 and 6.1.1.4'
N N 0.0311 0.0180 'International Tables Vol C Tables 4.2.6.8 and 6.1.1.4'
O O 0.0492 0.0322 'International Tables Vol C Tables 4.2.6.8 and 6.1.1.4'

loop_
_geom_angle_atom_site_label_1
_geom_angle_atom_site_label_2
_geom_angle_atom_site_label_3
_geom_angle
C38 N2 C35 107.2(3)
C38 N2 H2A 110.3
C35 N2 H2A 110.3
C38 N2 H2B 110.3
C35 N2 H2B 110.3
H2A N2 H2B 108.5
O9 C34 O10 126.8(3)
O9 C34 C35 118.1(3)
O10 C34 C35 115.2(3)
N2 C35 C34 109.9(3)
N2 C35 C36 103.2(3)
C34 C35 C36 113.3(3)
N2 C35 H35 110.1
C34 C35 H35 110.1
C36 C35 H35 110.1
C37 C36 C35 104.7(4)
C37 C36 H36A 110.8
C35 C36 H36A 110.8
C37 C36 H36B 110.8
C35 C36 H36B 110.8
H36A C36 H36B 108.9
C38 C37 C36 109.1(4)
C38 C37 H37A 109.9
C36 C37 H37A 109.9
C38 C37 H37B 109.9
C36 C37 H37B 109.9
H37A C37 H37B 108.3
C37 C38 N2 107.3(4)
C37 C38 H38A 110.3
N2 C38 H38A 110.3
C37 C38 H38B 110.3
N2 C38 H38B 110.3
H38A C38 H38B 108.5
C1 O2 H2O 109.5
C9 O3 C10 117.9(3)
O1 C1 O2 122.3(3)
O1 C1 C2 125.5(3)
O2 C1 C2 112.1(3)
C1 C2 C4 111.9(3)
C1 C2 C3 108.8(3)
C4 C2 C3 114.5(4)
C1 C2 H2 107.1
C4 C2 H2 107.1
C3 C2 H2 107.1
C2 C3 H3A 109.5
C2 C3 H3B 109.5
H3A C3 H3B 109.5
C2 C3 H3C 109.5
H3A C3 H3C 109.5
H3B C3 H3C 109.5
C5 C4 C14 118.2(3)
C5 C4 C2 119.5(4)
C14 C4 C2 122.3(3)
C4 C5 C6 121.8(3)
C4 C5 H5 119.1
C6 C5 H5 119.1
C12 C6 C5 119.5(3)
C12 C6 C7 118.5(3)
C5 C6 C7 122.0(3)
C8 C7 C6 120.5(3)
C8 C7 H7 119.8
C6 C7 H7 119.8
C7 C8 C9 121.2(3)
C7 C8 H8 119.4
C9 C8 H8 119.4
C11 C9 O3 125.3(4)
C11 C9 C8 120.6(3)
O3 C9 C8 114.0(3)
O3 C10 H10A 109.5
O3 C10 H10B 109.5
H10A C10 H10B 109.5
O3 C10 H10C 109.5
H10A C10 H10C 109.5
H10B C10 H10C 109.5
C9 C11 C12 119.3(3)
C9 C11 H11 120.4
C12 C11 H11 120.4
C6 C12 C13 117.8(3)
C6 C12 C11 119.8(3)
C13 C12 C11 122.4(3)
C14 C13 C12 121.1(4)
C14 C13 H13 119.5
C12 C13 H13 119.5
C13 C14 C4 121.6(3)
C13 C14 H14 119.2
C4 C14 H14 119.2
C30 N1 C33 106.7(3)
C30 N1 H1A 110.4
C33 N1 H1A 110.4
C30 N1 H1B 110.4
C33 N1 H1B 110.4
H1A N1 H1B 108.6
O8 C29 O7 126.9(3)
O8 C29 C30 118.4(3)
O7 C29 C30 114.6(4)
N1 C30 C31 103.1(3)
N1 C30 C29 109.6(3)
C31 C30 C29 113.8(3)
N1 C30 H30 110.1
C31 C30 H30 110.1
C29 C30 H30 110.1
C32 C31 C30 105.4(4)
C32 C31 H31A 110.7
C30 C31 H31A 110.7
C32 C31 H31B 110.7
C30 C31 H31B 110.7
H31A C31 H31B 108.8
C31 C32 C33 108.6(4)
C31 C32 H32A 110.0
C33 C32 H32A 110.0
C31 C32 H32B 110.0
C33 C32 H32B 110.0
H32A C32 H32B 108.4
C32 C33 N1 105.3(3)
C32 C33 H33A 110.7
N1 C33 H33A 110.7
C32 C33 H33B 110.7
N1 C33 H33B 110.7
H33A C33 H33B 108.8
C15 O4 H4 109.5
C23 O6 C24 117.5(3)
O5 C15 O4 122.9(4)
O5 C15 C16 123.1(4)
O4 C15 C16 114.1(3)
C15 C16 C18 111.1(3)
C15 C16 C17 111.7(3)
C18 C16 C17 110.7(3)
C15 C16 H16 107.7
C18 C16 H16 107.7
C17 C16 H16 107.7
C16 C17 H17A 109.5
C16 C17 H17B 109.5
H17A C17 H17B 109.5
C16 C17 H17C 109.5
H17A C17 H17C 109.5
H17B C17 H17C 109.5
C28 C18 C19 118.0(3)
C28 C18 C16 119.9(3)
C19 C18 C16 121.9(3)
C20 C19 C18 122.0(3)
C20 C19 H19 119.0
C18 C19 H19 119.0
C19 C20 C21 121.1(3)
C19 C20 H20 119.4
C21 C20 H20 119.4
C20 C21 C27 117.8(3)
C20 C21 C22 122.7(3)
C27 C21 C22 119.6(3)
C23 C22 C21 119.9(3)
C23 C22 H22 120.1
C21 C22 H22 120.1
O6 C23 C22 125.5(4)
O6 C23 C25 114.1(3)
C22 C23 C25 120.5(3)
O6 C24 H24A 109.5
O6 C24 H24B 109.5
H24A C24 H24B 109.5
O6 C24 H24C 109.5
H24A C24 H24C 109.5
H24B C24 H24C 109.5
C26 C25 C23 120.8(3)
C26 C25 H25 119.6
C23 C25 H25 119.6
C25 C26 C27 120.8(3)
C25 C26 H26 119.6
C27 C26 H26 119.6
C21 C27 C28 119.6(3)
C21 C27 C26 118.5(3)
C28 C27 C26 122.0(3)
C18 C28 C27 121.5(3)
C18 C28 H28 119.2
C27 C28 H28 119.2

loop_
_geom_bond_atom_site_label_1
_geom_bond_atom_site_label_2
_geom_bond_distance
O9 C34 1.240(5)
O10 C34 1.260(4)
N2 C38 1.489(5)
N2 C35 1.495(4)
N2 H2A 0.8900
N2 H2B 0.8900
C34 C35 1.531(4)
C35 C36 1.531(5)
C35 H35 0.9800
C36 C37 1.479(8)
C36 H36A 0.9700
C36 H36B 0.9700
C37 C38 1.441(6)
C37 H37A 0.9700
C37 H37B 0.9700
C38 H38A 0.9700
C38 H38B 0.9700
O1 C1 1.188(4)
O2 C1 1.312(4)
O2 H2O 0.8200
O3 C9 1.371(4)
O3 C10 1.413(6)
C1 C2 1.506(5)
C2 C4 1.518(5)
C2 C3 1.525(7)
C2 H2 0.9800
C3 H3A 0.9600
C3 H3B 0.9600
C3 H3C 0.9600
C4 C5 1.367(5)
C4 C14 1.408(6)
C5 C6 1.415(5)
C5 H5 0.9300
C6 C12 1.409(5)
C6 C7 1.416(5)
C7 C8 1.357(5)
C7 H7 0.9300
C8 C9 1.393(6)
C8 H8 0.9300
C9 C11 1.370(5)
C10 H10A 0.9600
C10 H10B 0.9600
C10 H10C 0.9600
C11 C12 1.426(4)
C11 H11 0.9300
C12 C13 1.419(5)
C13 C14 1.361(5)
C13 H13 0.9300
C14 H14 0.9300
O7 C29 1.261(4)
O8 C29 1.241(5)
N1 C30 1.497(4)
N1 C33 1.498(5)
N1 H1A 0.8900
N1 H1B 0.8900
C29 C30 1.534(4)
C30 C31 1.500(5)
C30 H30 0.9800
C31 C32 1.449(8)
C31 H31A 0.9700
C31 H31B 0.9700
C32 C33 1.484(7)
C32 H32A 0.9700
C32 H32B 0.9700
C33 H33A 0.9700
C33 H33B 0.9700
O4 C15 1.308(4)
O4 H4 0.8200
O5 C15 1.192(4)
O6 C23 1.367(4)
O6 C24 1.415(5)
C15 C16 1.521(6)
C16 C18 1.525(5)
C16 C17 1.530(6)
C16 H16 0.9800
C17 H17A 0.9600
C17 H17B 0.9600
C17 H17C 0.9600
C18 C28 1.374(5)
C18 C19 1.407(5)
C19 C20 1.359(5)
C19 H19 0.9300
C20 C21 1.413(5)
C20 H20 0.9300
C21 C27 1.416(5)
C21 C22 1.420(4)
C22 C23 1.369(5)
C22 H22 0.9300
C23 C25 1.409(5)
C24 H24A 0.9600
C24 H24B 0.9600
C24 H24C 0.9600
C25 C26 1.351(5)
C25 H25 0.9300
C26 C27 1.422(4)
C26 H26 0.9300
C27 C28 1.417(4)
C28 H28 0.9300

loop_
_geom_torsion_atom_site_label_1
_geom_torsion_atom_site_label_2
_geom_torsion_atom_site_label_3
_geom_torsion_atom_site_label_4
_geom_torsion
C38 N2 C35 C34 95.0(3)
C38 N2 C35 C36 -26.2(4)
O9 C34 C35 N2 5.4(4)
O10 C34 C35 N2 -174.4(3)
O9 C34 C35 C36 120.2(4)
O10 C34 C35 C36 -59.6(4)
N2 C35 C36 C37 28.9(4)
C34 C35 C36 C37 -89.9(4)
C35 C36 C37 C38 -21.7(6)
C36 C37 C38 N2 5.4(6)
C35 N2 C38 C37 13.6(5)
O1 C1 C2 C4 7.9(6)
O2 C1 C2 C4 -169.2(4)
O1 C1 C2 C3 -119.6(5)
O2 C1 C2 C3 63.2(5)
C1 C2 C4 C5 98.1(4)
C3 C2 C4 C5 -137.6(4)
C1 C2 C4 C14 -82.6(4)
C3 C2 C4 C14 41.7(5)
C14 C4 C5 C6 0.2(5)
C2 C4 C5 C6 179.6(3)
C4 C5 C6 C12 -0.3(5)
C4 C5 C6 C7 -179.4(3)
C12 C6 C7 C8 -0.2(5)
C5 C6 C7 C8 178.9(3)
C6 C7 C8 C9 0.9(6)
C10 O3 C9 C11 8.4(6)
C10 O3 C9 C8 -172.7(3)
C7 C8 C9 C11 -0.5(6)
C7 C8 C9 O3 -179.5(3)
O3 C9 C11 C12 178.4(3)
C8 C9 C11 C12 -0.5(5)
C5 C6 C12 C13 0.0(5)
C7 C6 C12 C13 179.2(3)
C5 C6 C12 C11 -179.9(3)
C7 C6 C12 C11 -0.8(5)
C9 C11 C12 C6 1.1(5)
C9 C11 C12 C13 -178.9(3)
C6 C12 C13 C14 0.2(5)
C11 C12 C13 C14 -179.8(3)
C12 C13 C14 C4 -0.2(6)
C5 C4 C14 C13 0.0(5)
C2 C4 C14 C13 -179.3(3)
C33 N1 C30 C31 28.9(4)
C33 N1 C30 C29 -92.5(3)
O8 C29 C30 N1 -9.2(4)
O7 C29 C30 N1 170.9(3)
O8 C29 C30 C31 -124.0(4)
O7 C29 C30 C31 56.1(4)
N1 C30 C31 C32 -33.2(4)
C29 C30 C31 C32 85.4(4)
C30 C31 C32 C33 25.5(5)
C31 C32 C33 N1 -7.2(5)
C30 N1 C33 C32 -14.0(4)
O5 C15 C16 C18 -86.2(5)
O4 C15 C16 C18 94.7(4)
O5 C15 C16 C17 149.7(5)
O4 C15 C16 C17 -29.5(5)
C15 C16 C18 C28 139.2(3)
C17 C16 C18 C28 -96.0(4)
C15 C16 C18 C19 -44.9(5)
C17 C16 C18 C19 79.8(5)
C28 C18 C19 C20 -0.5(6)
C16 C18 C19 C20 -176.5(4)
C18 C19 C20 C21 1.0(6)
C19 C20 C21 C27 -0.3(5)
C19 C20 C21 C22 179.1(3)
C20 C21 C22 C23 178.9(3)
C27 C21 C22 C23 -1.7(5)
C24 O6 C23 C22 0.1(5)
C24 O6 C23 C25 179.8(3)
C21 C22 C23 O6 -179.1(3)
C21 C22 C23 C25 1.2(5)
O6 C23 C25 C26 -179.7(3)
C22 C23 C25 C26 0.1(5)
C23 C25 C26 C27 -0.8(5)
C20 C21 C27 C28 -0.7(4)
C22 C21 C27 C28 179.8(3)
C20 C21 C27 C26 -179.6(3)
C22 C21 C27 C26 0.9(5)
C25 C26 C27 C21 0.3(5)
C25 C26 C27 C28 -178.5(3)
C19 C18 C28 C27 -0.6(5)
C16 C18 C28 C27 175.5(3)
C21 C27 C28 C18 1.2(5)
C26 C27 C28 C18 -180.0(3)
